data_7058267
loop_
_publ_author_name
'Petrov, Pavel A.'
'Sukhikh, Taisiya S.'
'Nadolinny, Vladimir A.'
'Bogomyakov, Artem S.'
'Laricheva, Yuliya A.'
'Piskunov, Alexandr V.'

_publ_section_title
;
 Di-tert-butylcatecholate derivatives of titanocene
;
_journal_issue 17
_journal_name_full 'New Journal of Chemistry'
_journal_page_first 6636
_journal_paper_doi 10.1039/C9NJ00771G
_journal_volume 43
_journal_year 2019
_chemical_formula_moiety 'C43 H55 O4 Ti2'
_chemical_formula_sum 'C43 H55 O4 Ti2'
_chemical_formula_weight 731.67
_space_group_crystal_system monoclinic
_space_group_IT_number 4
_space_group_name_Hall 'P 2yb'
_space_group_name_H-M_alt 'P 1 21 1'
_symmetry_space_group_name_Hall 'P 2yb'
_symmetry_space_group_name_H-M 'P 1 21 1'
_atom_sites_solution_hydrogens geom
_atom_sites_solution_primary direct
_atom_sites_solution_secondary difmap
_audit_creation_method SHELXL-2014/7
_audit_update_record
;
2019-02-06 deposited with the CCDC.    2019-03-26 downloaded from the CCDC.
;
_cell_angle_alpha 90
_cell_angle_beta 96.672(4)
_cell_angle_gamma 90
_cell_formula_units_Z 4
_cell_length_a 10.1699(18)
_cell_length_b 32.789(6)
_cell_length_c 11.604(2)
_cell_measurement_reflns_used 8065
_cell_measurement_temperature 173(2)
_cell_measurement_theta_max 26.21
_cell_measurement_theta_min 2.37
_cell_volume 3843.3(12)
_computing_cell_refinement 'SAINT (Bruker-AXS, 2004)'
_computing_data_collection 'APEX2 (Bruker-AXS, 2004)'
_computing_data_reduction 'SAINT (Bruker-AXS, 2004)'
_computing_molecular_graphics 'ShelXle (H\"ubschle, 2011)'
_computing_publication_material 'CIFTAB-2014 (Sheldrick, 2014)'
_computing_structure_refinement 'SHELXL-2014 (Sheldrick, 2014)'
_computing_structure_solution 'SHELXS-2014 (Sheldrick, 2014)'
_diffrn_ambient_temperature 173(2)
_diffrn_detector_area_resol_mean 25
_diffrn_measured_fraction_theta_full 1.000
_diffrn_measured_fraction_theta_max 0.999
_diffrn_measurement_device 'four-circle diffractometer'
_diffrn_measurement_device_type 'Bruker Apex Duo'
_diffrn_measurement_method '\f scans'
_diffrn_radiation_monochromator graphite
_diffrn_radiation_probe x-ray
_diffrn_radiation_type MoK\a
_diffrn_radiation_wavelength 0.71073
_diffrn_reflns_av_R_equivalents 0.0359
_diffrn_reflns_av_unetI/netI 0.0561
_diffrn_reflns_Laue_measured_fraction_full 1.000
_diffrn_reflns_Laue_measured_fraction_max 0.999
_diffrn_reflns_limit_h_max 12
_diffrn_reflns_limit_h_min -12
_diffrn_reflns_limit_k_max 40
_diffrn_reflns_limit_k_min -40
_diffrn_reflns_limit_l_max 14
_diffrn_reflns_limit_l_min -14
_diffrn_reflns_number 30499
_diffrn_reflns_point_group_measured_fraction_full 1.000
_diffrn_reflns_point_group_measured_fraction_max 0.999
_diffrn_reflns_theta_full 25.250
_diffrn_reflns_theta_max 26.372
_diffrn_reflns_theta_min 1.767
_diffrn_source 'sealed X-ray tube'
_exptl_absorpt_coefficient_mu 0.456
_exptl_absorpt_correction_T_max 0.7454
_exptl_absorpt_correction_T_min 0.6604
_exptl_absorpt_correction_type multi-scan
_exptl_absorpt_process_details 'SADABS (Bruker-AXS, 2004)'
_exptl_crystal_colour green
_exptl_crystal_density_diffrn 1.265
_exptl_crystal_description needle
_exptl_crystal_F_000 1556
_exptl_crystal_size_max 0.250
_exptl_crystal_size_mid 0.120
_exptl_crystal_size_min 0.100
_refine_diff_density_max 0.485
_refine_diff_density_min -0.311
_refine_diff_density_rms 0.054
_refine_ls_abs_structure_details
;
 Refined as an inversion twin.
;
_refine_ls_abs_structure_Flack 0.21(2)
_refine_ls_extinction_method none
_refine_ls_goodness_of_fit_ref 1.031
_refine_ls_hydrogen_treatment constr
_refine_ls_matrix_type full
_refine_ls_number_parameters 908
_refine_ls_number_reflns 14812
_refine_ls_number_restraints 1
_refine_ls_restrained_S_all 1.031
_refine_ls_R_factor_all 0.0531
_refine_ls_R_factor_gt 0.0408
_refine_ls_shift/su_max 0.000
_refine_ls_shift/su_mean 0.000
_refine_ls_structure_factor_coef Fsqd
_refine_ls_weighting_details 'w=1/[\s^2^(Fo^2^)+(0.0440P)^2^] where P=(Fo^2^+2Fc^2^)/3'
_refine_ls_weighting_scheme calc
_refine_ls_wR_factor_gt 0.0870
_refine_ls_wR_factor_ref 0.0910
_reflns_Friedel_coverage 0.965
_reflns_Friedel_fraction_full 1.000
_reflns_Friedel_fraction_max 0.999
_reflns_number_gt 12535
_reflns_number_total 14812
_reflns_threshold_expression >2\s(I)
_cod_data_source_file c9nj00771g2.cif
_cod_data_source_block 2
_cod_depositor_comments 'Adding full bibliography for 7058266--7058267.cif.'
_cod_database_code 7058267
_shelx_shelxl_version_number 2014/7
_shelx_space_group_comment
;
The symmetry employed for this shelxl refinement is uniquely defined
by the following loop, which should always be used as a source of
symmetry information in preference to the above space-group names.
They are only intended as comments.
;
_shelx_estimated_absorpt_t_min 0.895
_shelx_estimated_absorpt_t_max 0.956

loop_
_space_group_symop_operation_xyz
'x, y, z'
'-x, y+1/2, -z'

loop_
_atom_site_label
_atom_site_type_symbol
_atom_site_fract_x
_atom_site_fract_y
_atom_site_fract_z
_atom_site_U_iso_or_equiv
_atom_site_adp_type
_atom_site_occupancy
_atom_site_site_symmetry_order
_atom_site_calc_flag
_atom_site_refinement_flags_posn
_atom_site_refinement_flags_adp
Ti1 Ti 0.44761(7) 0.19454(2) 0.28145(6) 0.01327(16) Uani 1 1 d . .
Ti2 Ti 0.76859(7) 0.22392(2) 0.31709(6) 0.01260(17) Uani 1 1 d . .
O101 O 0.6244(3) 0.19693(9) 0.3999(2) 0.0143(6) Uani 1 1 d . .
O102 O 0.8561(3) 0.17633(8) 0.3746(2) 0.0155(6) Uani 1 1 d . .
O201 O 0.5964(3) 0.22892(9) 0.2116(2) 0.0143(6) Uani 1 1 d . .
O202 O 0.8280(3) 0.22167(9) 0.1684(2) 0.0170(6) Uani 1 1 d . .
C101 C 0.6776(4) 0.16880(13) 0.4792(3) 0.0149(9) Uani 1 1 d . .
C102 C 0.8058(4) 0.15738(13) 0.4645(4) 0.0148(9) Uani 1 1 d . .
C103 C 0.8730(4) 0.12805(13) 0.5380(4) 0.0165(9) Uani 1 1 d . .
C104 C 0.8003(4) 0.11035(13) 0.6208(4) 0.0184(9) Uani 1 1 d . .
H104 H 0.8423 0.0899 0.6699 0.022 Uiso 1 1 calc R U
C105 C 0.6702(4) 0.12084(13) 0.6356(3) 0.0147(9) Uani 1 1 d . .
C106 C 0.6086(4) 0.15110(13) 0.5634(4) 0.0161(9) Uani 1 1 d . .
H106 H 0.5208 0.1595 0.5716 0.019 Uiso 1 1 calc R U
C107 C 1.0190(4) 0.11699(14) 0.5301(4) 0.0205(10) Uani 1 1 d . .
C108 C 1.0431(5) 0.10513(16) 0.4068(4) 0.0255(11) Uani 1 1 d . .
H10A H 1.1382 0.1012 0.4038 0.038 Uiso 1 1 calc R U
H10B H 1.0108 0.1269 0.3529 0.038 Uiso 1 1 calc R U
H10C H 0.9959 0.0798 0.3848 0.038 Uiso 1 1 calc R U
C109 C 1.1025(4) 0.15497(15) 0.5686(4) 0.0262(11) Uani 1 1 d . .
H10D H 1.0910 0.1616 0.6491 0.039 Uiso 1 1 calc R U
H10E H 1.0733 0.1781 0.5184 0.039 Uiso 1 1 calc R U
H10F H 1.1961 0.1493 0.5627 0.039 Uiso 1 1 calc R U
C110 C 1.0658(4) 0.08197(16) 0.6117(4) 0.0302(12) Uani 1 1 d . .
H11A H 1.0128 0.0576 0.5902 0.045 Uiso 1 1 calc R U
H11B H 1.0552 0.0897 0.6917 0.045 Uiso 1 1 calc R U
H11C H 1.1592 0.0762 0.6054 0.045 Uiso 1 1 calc R U
C111 C 0.5987(4) 0.10075(13) 0.7303(4) 0.0165(9) Uani 1 1 d . .
C112 C 0.4495(4) 0.09708(16) 0.6910(4) 0.0283(12) Uani 1 1 d . .
H11D H 0.4111 0.1244 0.6794 0.042 Uiso 1 1 calc R U
H11E H 0.4066 0.0827 0.7506 0.042 Uiso 1 1 calc R U
H11F H 0.4358 0.0818 0.6180 0.042 Uiso 1 1 calc R U
C113 C 0.6192(5) 0.12723(16) 0.8401(4) 0.0299(12) Uani 1 1 d . .
H11G H 0.7139 0.1286 0.8679 0.045 Uiso 1 1 calc R U
H11H H 0.5715 0.1152 0.9004 0.045 Uiso 1 1 calc R U
H11I H 0.5855 0.1548 0.8221 0.045 Uiso 1 1 calc R U
C114 C 0.6530(5) 0.05782(14) 0.7604(4) 0.0251(11) Uani 1 1 d . .
H11J H 0.6544 0.0420 0.6889 0.038 Uiso 1 1 calc R U
H11K H 0.5962 0.0442 0.8111 0.038 Uiso 1 1 calc R U
H11L H 0.7431 0.0600 0.8003 0.038 Uiso 1 1 calc R U
C201 C 0.6114(4) 0.23537(13) 0.0972(3) 0.0133(9) Uani 1 1 d . .
C202 C 0.7422(4) 0.23082(12) 0.0731(3) 0.0133(9) Uani 1 1 d . .
C203 C 0.7741(4) 0.23599(14) -0.0395(4) 0.0153(10) Uani 1 1 d . .
C204 C 0.6682(4) 0.24551(13) -0.1251(4) 0.0152(9) Uani 1 1 d . .
H204 H 0.6871 0.2492 -0.2026 0.018 Uiso 1 1 calc R U
C205 C 0.5371(4) 0.24974(13) -0.1019(3) 0.0141(9) Uani 1 1 d . .
C206 C 0.5096(4) 0.24402(13) 0.0113(4) 0.0144(9) Uani 1 1 d . .
H206 H 0.4212 0.2460 0.0297 0.017 Uiso 1 1 calc R U
C207 C 0.9172(4) 0.23259(15) -0.0683(4) 0.0225(11) Uani 1 1 d . .
C208 C 0.9259(5) 0.2351(2) -0.1996(4) 0.0388(15) Uani 1 1 d . .
H20A H 0.8923 0.2616 -0.2288 0.058 Uiso 1 1 calc R U
H20B H 0.8727 0.2133 -0.2392 0.058 Uiso 1 1 calc R U
H20C H 1.0184 0.2321 -0.2142 0.058 Uiso 1 1 calc R U
C209 C 0.9966(5) 0.26762(16) -0.0082(5) 0.0334(13) Uani 1 1 d . .
H20D H 0.9906 0.2665 0.0754 0.050 Uiso 1 1 calc R U
H20E H 0.9607 0.2936 -0.0392 0.050 Uiso 1 1 calc R U
H20F H 1.0894 0.2652 -0.0222 0.050 Uiso 1 1 calc R U
C210 C 0.9774(5) 0.19173(17) -0.0261(4) 0.0295(12) Uani 1 1 d . .
H21A H 1.0695 0.1903 -0.0429 0.044 Uiso 1 1 calc R U
H21B H 0.9266 0.1694 -0.0661 0.044 Uiso 1 1 calc R U
H21C H 0.9745 0.1892 0.0577 0.044 Uiso 1 1 calc R U
C211 C 0.4235(4) 0.25952(13) -0.1967(3) 0.0164(9) Uani 1 1 d . .
C212 C 0.3444(5) 0.29656(15) -0.1620(4) 0.0274(11) Uani 1 1 d . .
H21D H 0.2677 0.3009 -0.2201 0.041 Uiso 1 1 calc R U
H21E H 0.4010 0.3208 -0.1577 0.041 Uiso 1 1 calc R U
H21F H 0.3140 0.2916 -0.0861 0.041 Uiso 1 1 calc R U
C213 C 0.3322(5) 0.22271(15) -0.2142(4) 0.0271(11) Uani 1 1 d . .
H21G H 0.2965 0.2164 -0.1414 0.041 Uiso 1 1 calc R U
H21H H 0.3821 0.1992 -0.2381 0.041 Uiso 1 1 calc R U
H21I H 0.2592 0.2288 -0.2745 0.041 Uiso 1 1 calc R U
C214 C 0.4741(5) 0.26943(16) -0.3132(4) 0.0271(11) Uani 1 1 d . .
H21J H 0.5210 0.2457 -0.3397 0.041 Uiso 1 1 calc R U
H21K H 0.5346 0.2928 -0.3034 0.041 Uiso 1 1 calc R U
H21L H 0.3990 0.2761 -0.3708 0.041 Uiso 1 1 calc R U
C11A C 0.3479(4) 0.26181(14) 0.2679(4) 0.0228(11) Uani 1 1 d . .
H11M H 0.3784 0.2826 0.2205 0.027 Uiso 1 1 calc R U
C12A C 0.3936(4) 0.25431(14) 0.3844(4) 0.0185(10) Uani 1 1 d . .
H12A H 0.4617 0.2691 0.4294 0.022 Uiso 1 1 calc R U
C13A C 0.3226(4) 0.22142(15) 0.4239(4) 0.0215(10) Uani 1 1 d . .
H13A H 0.3342 0.2101 0.4998 0.026 Uiso 1 1 calc R U
C14A C 0.2320(4) 0.20838(14) 0.3319(4) 0.0229(10) Uani 1 1 d . .
H14A H 0.1703 0.1868 0.3345 0.027 Uiso 1 1 calc R U
C15A C 0.2476(4) 0.23283(15) 0.2337(4) 0.0265(11) Uani 1 1 d . .
H15A H 0.1996 0.2303 0.1588 0.032 Uiso 1 1 calc R U
C11B C 0.3918(5) 0.15298(15) 0.1161(4) 0.0292(12) Uani 1 1 d . .
H11N H 0.3558 0.1656 0.0456 0.035 Uiso 1 1 calc R U
C12B C 0.5255(5) 0.14529(15) 0.1507(5) 0.0272(12) Uani 1 1 d . .
H12B H 0.5970 0.1514 0.1076 0.033 Uiso 1 1 calc R U
C13B C 0.5354(5) 0.12711(14) 0.2600(4) 0.0286(12) Uani 1 1 d . .
H13B H 0.6154 0.1185 0.3036 0.034 Uiso 1 1 calc R U
C14B C 0.4097(5) 0.12356(15) 0.2952(4) 0.0316(12) Uani 1 1 d . .
H14B H 0.3887 0.1129 0.3670 0.038 Uiso 1 1 calc R U
C15B C 0.3199(5) 0.13876(16) 0.2042(5) 0.0329(13) Uani 1 1 d . .
H15B H 0.2263 0.1393 0.2026 0.040 Uiso 1 1 calc R U
C21A C 0.7325(5) 0.29216(15) 0.3789(4) 0.0238(11) Uani 1 1 d . .
H21M H 0.6504 0.3054 0.3563 0.029 Uiso 1 1 calc R U
C22A C 0.8434(5) 0.29300(14) 0.3175(4) 0.0220(10) Uani 1 1 d . .
H22A H 0.8500 0.3070 0.2468 0.026 Uiso 1 1 calc R U
C23A C 0.9429(5) 0.26934(15) 0.3797(4) 0.0263(11) Uani 1 1 d . .
H23A H 1.0281 0.2640 0.3572 0.032 Uiso 1 1 calc R U
C24A C 0.8944(5) 0.25493(15) 0.4811(4) 0.0275(12) Uani 1 1 d . .
H24A H 0.9418 0.2389 0.5402 0.033 Uiso 1 1 calc R U
C25A C 0.7631(5) 0.26868(14) 0.4789(4) 0.0252(11) Uani 1 1 d . .
H25A H 0.7053 0.2630 0.5356 0.030 Uiso 1 1 calc R U
Ti3 Ti 0.65551(7) 0.44409(2) 0.57012(6) 0.01456(17) Uani 1 1 d . .
Ti4 Ti 0.97586(7) 0.41449(2) 0.60229(6) 0.01447(17) Uani 1 1 d . .
O301 O 0.8328(3) 0.44095(9) 0.6883(2) 0.0152(6) Uani 1 1 d . .
O302 O 1.0669(3) 0.46111(9) 0.6651(2) 0.0176(7) Uani 1 1 d . .
O401 O 0.8029(3) 0.41065(9) 0.4971(2) 0.0140(6) Uani 1 1 d . .
O402 O 1.0355(3) 0.41867(10) 0.4532(2) 0.0187(6) Uani 1 1 d . .
C301 C 0.8854(4) 0.46917(12) 0.7678(3) 0.0146(9) Uani 1 1 d . .
C302 C 1.0165(4) 0.48039(13) 0.7552(4) 0.0162(9) Uani 1 1 d . .
C303 C 1.0821(4) 0.50967(14) 0.8271(4) 0.0173(9) Uani 1 1 d . .
C304 C 1.0110(4) 0.52738(13) 0.9098(4) 0.0183(9) Uani 1 1 d . .
H304 H 1.0540 0.5474 0.9602 0.022 Uiso 1 1 calc R U
C305 C 0.8795(4) 0.51739(13) 0.9228(4) 0.0181(10) Uani 1 1 d . .
C306 C 0.8178(4) 0.48709(13) 0.8510(4) 0.0168(9) Uani 1 1 d . .
H306 H 0.7298 0.4789 0.8594 0.020 Uiso 1 1 calc R U
C307 C 1.2288(4) 0.52007(14) 0.8193(4) 0.0208(10) Uani 1 1 d . .
C308 C 1.2524(5) 0.53262(16) 0.6959(4) 0.0262(11) Uani 1 1 d . .
H30A H 1.3473 0.5368 0.6928 0.039 Uiso 1 1 calc R U
H30B H 1.2046 0.5580 0.6748 0.039 Uiso 1 1 calc R U
H30C H 1.2203 0.5110 0.6413 0.039 Uiso 1 1 calc R U
C309 C 1.3110(5) 0.48246(17) 0.8574(5) 0.0302(13) Uani 1 1 d . .
H30D H 1.4051 0.4886 0.8563 0.045 Uiso 1 1 calc R U
H30E H 1.2855 0.4598 0.8043 0.045 Uiso 1 1 calc R U
H30F H 1.2950 0.4748 0.9363 0.045 Uiso 1 1 calc R U
C310 C 1.2757(5) 0.55546(16) 0.9001(4) 0.0306(12) Uani 1 1 d . .
H31A H 1.2701 0.5475 0.9808 0.046 Uiso 1 1 calc R U
H31B H 1.2194 0.5793 0.8809 0.046 Uiso 1 1 calc R U
H31C H 1.3676 0.5622 0.8903 0.046 Uiso 1 1 calc R U
C311 C 0.8077(4) 0.53770(14) 1.0177(4) 0.0194(10) Uani 1 1 d . .
C312 C 0.6594(4) 0.54221(15) 0.9780(4) 0.0267(11) Uani 1 1 d . .
H31D H 0.6175 0.5576 1.0362 0.040 Uiso 1 1 calc R U
H31E H 0.6188 0.5151 0.9686 0.040 Uiso 1 1 calc R U
H31F H 0.6470 0.5567 0.9037 0.040 Uiso 1 1 calc R U
C313 C 0.8612(5) 0.58038(15) 1.0468(4) 0.0255(11) Uani 1 1 d . .
H31G H 0.8589 0.5965 0.9754 0.038 Uiso 1 1 calc R U
H31H H 0.9527 0.5784 1.0837 0.038 Uiso 1 1 calc R U
H31I H 0.8065 0.5937 1.1000 0.038 Uiso 1 1 calc R U
C314 C 0.8269(5) 0.51182(16) 1.1284(4) 0.0301(12) Uani 1 1 d . .
H31J H 0.9215 0.5098 1.1557 0.045 Uiso 1 1 calc R U
H31K H 0.7907 0.4845 1.1118 0.045 Uiso 1 1 calc R U
H31L H 0.7808 0.5247 1.1885 0.045 Uiso 1 1 calc R U
C401 C 0.8183(4) 0.40463(12) 0.3823(3) 0.0133(9) Uani 1 1 d . .
C402 C 0.9497(4) 0.40876(13) 0.3584(4) 0.0158(9) Uani 1 1 d . .
C403 C 0.9805(4) 0.40298(13) 0.2455(4) 0.0171(10) Uani 1 1 d . .
C404 C 0.8756(4) 0.39367(13) 0.1610(4) 0.0180(10) Uani 1 1 d . .
H404 H 0.8949 0.3894 0.0837 0.022 Uiso 1 1 calc R U
C405 C 0.7437(4) 0.39019(13) 0.1831(4) 0.0148(10) Uani 1 1 d . .
C406 C 0.7166(4) 0.39604(12) 0.2983(4) 0.0140(9) Uani 1 1 d . .
H406 H 0.6285 0.3940 0.3174 0.017 Uiso 1 1 calc R U
C407 C 1.1246(4) 0.40532(16) 0.2170(4) 0.0272(12) Uani 1 1 d . .
C408 C 1.1866(5) 0.44654(18) 0.2561(5) 0.0355(13) Uani 1 1 d . .
H40A H 1.1383 0.4686 0.2127 0.053 Uiso 1 1 calc R U
H40B H 1.2795 0.4470 0.2413 0.053 Uiso 1 1 calc R U
H40C H 1.1815 0.4503 0.3392 0.053 Uiso 1 1 calc R U
C409 C 1.2019(5) 0.37003(18) 0.2816(5) 0.0352(13) Uani 1 1 d . .
H40D H 1.2003 0.3733 0.3654 0.053 Uiso 1 1 calc R U
H40E H 1.2937 0.3704 0.2639 0.053 Uiso 1 1 calc R U
H40F H 1.1607 0.3440 0.2566 0.053 Uiso 1 1 calc R U
C410 C 1.1335(5) 0.4003(2) 0.0866(4) 0.0429(17) Uani 1 1 d . .
H41A H 1.1082 0.3725 0.0628 0.064 Uiso 1 1 calc R U
H41B H 1.2245 0.4056 0.0706 0.064 Uiso 1 1 calc R U
H41C H 1.0735 0.4198 0.0431 0.064 Uiso 1 1 calc R U
C411 C 0.6311(4) 0.38057(14) 0.0879(4) 0.0186(10) Uani 1 1 d . .
C412 C 0.6805(5) 0.36689(18) -0.0241(4) 0.0325(13) Uani 1 1 d . .
H41D H 0.7292 0.3892 -0.0559 0.049 Uiso 1 1 calc R U
H41E H 0.6050 0.3592 -0.0802 0.049 Uiso 1 1 calc R U
H41F H 0.7393 0.3433 -0.0088 0.049 Uiso 1 1 calc R U
C413 C 0.5434(5) 0.41881(17) 0.0645(5) 0.0305(12) Uani 1 1 d . .
H41G H 0.5958 0.4408 0.0355 0.046 Uiso 1 1 calc R U
H41H H 0.5104 0.4275 0.1367 0.046 Uiso 1 1 calc R U
H41I H 0.4684 0.4124 0.0064 0.046 Uiso 1 1 calc R U
C414 C 0.5429(5) 0.34609(16) 0.1272(4) 0.0241(11) Uani 1 1 d . .
H41J H 0.4689 0.3412 0.0669 0.036 Uiso 1 1 calc R U
H41K H 0.5084 0.3541 0.1993 0.036 Uiso 1 1 calc R U
H41L H 0.5953 0.3211 0.1404 0.036 Uiso 1 1 calc R U
C31A C 0.7426(5) 0.51149(15) 0.5512(5) 0.0307(12) Uani 1 1 d . .
H31M H 0.8227 0.5198 0.5953 0.037 Uiso 1 1 calc R U
C32A C 0.6160(5) 0.51475(14) 0.5856(4) 0.0334(13) Uani 1 1 d . .
H32A H 0.5948 0.5252 0.6575 0.040 Uiso 1 1 calc R U
C33A C 0.5266(5) 0.50008(15) 0.4959(5) 0.0291(12) Uani 1 1 d . .
H33A H 0.4331 0.4994 0.4949 0.035 Uiso 1 1 calc R U
C34A C 0.5974(5) 0.48638(15) 0.4072(4) 0.0294(12) Uani 1 1 d . .
H34A H 0.5610 0.4741 0.3363 0.035 Uiso 1 1 calc R U
C35A C 0.7313(5) 0.49395(14) 0.4416(4) 0.0282(12) Uani 1 1 d . .
H35A H 0.8023 0.4881 0.3977 0.034 Uiso 1 1 calc R U
C31B C 0.4598(5) 0.40404(17) 0.5228(4) 0.0313(13) Uani 1 1 d . .
H31N H 0.4130 0.4059 0.4472 0.038 Uiso 1 1 calc R U
C32B C 0.5587(5) 0.37666(15) 0.5572(4) 0.0275(12) Uani 1 1 d . .
H32B H 0.5903 0.3560 0.5099 0.033 Uiso 1 1 calc R U
C33B C 0.6051(5) 0.38423(15) 0.6730(4) 0.0231(11) Uani 1 1 d . .
H33B H 0.6750 0.3702 0.7179 0.028 Uiso 1 1 calc R U
C34B C 0.5298(4) 0.41650(16) 0.7116(4) 0.0225(10) Uani 1 1 d . .
H34B H 0.5388 0.4278 0.7875 0.027 Uiso 1 1 calc R U
C35B C 0.4392(4) 0.42885(16) 0.6179(4) 0.0285(12) Uani 1 1 d . .
H35B H 0.3757 0.4501 0.6185 0.034 Uiso 1 1 calc R U
C41A C 0.9367(5) 0.34537(15) 0.6560(4) 0.0281(12) Uani 1 1 d . .
H41M H 0.8536 0.3329 0.6328 0.034 Uiso 1 1 calc R U
C42A C 1.0459(5) 0.34565(15) 0.5921(5) 0.0324(12) Uani 1 1 d . .
H42A H 1.0498 0.3333 0.5186 0.039 Uiso 1 1 calc R U
C43A C 1.1474(5) 0.36736(15) 0.6558(5) 0.0294(12) Uani 1 1 d . .
H43A H 1.2323 0.3726 0.6327 0.035 Uiso 1 1 calc R U
C44A C 1.1024(5) 0.38016(15) 0.7606(4) 0.0293(12) Uani 1 1 d . .
H44A H 1.1520 0.3952 0.8207 0.035 Uiso 1 1 calc R U
C45A C 0.9712(5) 0.36669(14) 0.7600(4) 0.0271(11) Uani 1 1 d . .
H45A H 0.9158 0.3712 0.8193 0.033 Uiso 1 1 calc R U

loop_
_atom_site_aniso_label
_atom_site_aniso_U_11
_atom_site_aniso_U_22
_atom_site_aniso_U_33
_atom_site_aniso_U_23
_atom_site_aniso_U_13
_atom_site_aniso_U_12
Ti1 0.0117(4) 0.0152(4) 0.0132(4) 0.0004(3) 0.0026(3) 0.0009(3)
Ti2 0.0121(4) 0.0141(4) 0.0117(4) 0.0029(3) 0.0017(3) 0.0011(3)
O101 0.0128(14) 0.0155(15) 0.0145(14) 0.0047(13) 0.0011(12) 0.0013(12)
O102 0.0132(15) 0.0181(16) 0.0154(15) 0.0061(13) 0.0032(12) 0.0017(12)
O201 0.0130(14) 0.0199(16) 0.0099(13) 0.0023(12) 0.0009(11) -0.0005(12)
O202 0.0136(14) 0.0253(16) 0.0123(14) 0.0044(13) 0.0022(12) 0.0044(13)
C101 0.016(2) 0.017(2) 0.011(2) 0.0029(17) -0.0018(17) 0.0030(17)
C102 0.015(2) 0.017(2) 0.013(2) 0.0019(18) 0.0038(17) -0.0019(17)
C103 0.013(2) 0.014(2) 0.022(2) 0.0029(19) 0.0000(19) 0.0017(17)
C104 0.017(2) 0.020(2) 0.018(2) 0.0074(19) -0.0006(19) 0.0006(19)
C105 0.014(2) 0.020(2) 0.010(2) 0.0005(17) 0.0011(17) -0.0020(17)
C106 0.013(2) 0.019(2) 0.017(2) 0.0001(18) 0.0039(18) -0.0007(17)
C107 0.012(2) 0.023(3) 0.027(3) 0.007(2) 0.0013(19) 0.0025(18)
C108 0.018(2) 0.027(3) 0.033(3) 0.001(2) 0.008(2) 0.005(2)
C109 0.015(2) 0.029(3) 0.034(3) 0.000(2) 0.000(2) 0.001(2)
C110 0.015(2) 0.034(3) 0.042(3) 0.018(3) 0.005(2) 0.013(2)
C111 0.017(2) 0.019(2) 0.014(2) 0.0064(18) 0.0046(18) -0.0003(17)
C112 0.020(3) 0.035(3) 0.030(3) 0.018(2) 0.004(2) -0.004(2)
C113 0.042(3) 0.031(3) 0.018(2) 0.004(2) 0.007(2) -0.007(2)
C114 0.026(3) 0.022(3) 0.027(3) 0.009(2) 0.004(2) -0.003(2)
C201 0.014(2) 0.017(2) 0.011(2) -0.0005(16) 0.0047(17) 0.0006(16)
C202 0.014(2) 0.012(2) 0.012(2) 0.0026(17) -0.0015(17) 0.0008(17)
C203 0.012(2) 0.021(3) 0.013(2) 0.0029(18) 0.0028(18) 0.0032(18)
C204 0.016(2) 0.022(2) 0.008(2) 0.0039(18) 0.0021(18) -0.0006(18)
C205 0.015(2) 0.013(2) 0.014(2) -0.0007(17) -0.0004(18) 0.0000(17)
C206 0.011(2) 0.016(2) 0.016(2) 0.0000(18) 0.0020(17) 0.0004(17)
C207 0.012(2) 0.039(3) 0.017(2) 0.005(2) 0.0041(18) 0.003(2)
C208 0.021(3) 0.077(5) 0.021(3) 0.008(3) 0.011(2) 0.011(3)
C209 0.016(2) 0.046(3) 0.039(3) 0.010(3) 0.005(2) -0.002(2)
C210 0.023(3) 0.038(3) 0.030(3) 0.002(2) 0.011(2) 0.013(2)
C211 0.016(2) 0.023(2) 0.010(2) 0.0029(18) -0.0019(18) 0.0012(18)
C212 0.023(3) 0.032(3) 0.025(3) 0.002(2) -0.005(2) 0.009(2)
C213 0.022(2) 0.027(3) 0.030(3) -0.002(2) -0.007(2) -0.004(2)
C214 0.023(3) 0.044(3) 0.014(2) 0.005(2) -0.002(2) -0.001(2)
C11A 0.024(3) 0.021(2) 0.025(3) 0.009(2) 0.010(2) 0.014(2)
C12A 0.015(2) 0.019(2) 0.021(2) -0.0038(19) 0.002(2) 0.0060(19)
C13A 0.022(2) 0.024(3) 0.020(2) 0.003(2) 0.008(2) 0.001(2)
C14A 0.013(2) 0.027(3) 0.030(3) 0.001(2) 0.008(2) 0.0018(19)
C15A 0.016(2) 0.039(3) 0.024(3) -0.004(2) -0.004(2) 0.014(2)
C11B 0.046(3) 0.023(3) 0.017(2) -0.009(2) -0.002(2) 0.000(2)
C12B 0.032(3) 0.022(3) 0.031(3) -0.011(2) 0.016(2) -0.003(2)
C13B 0.036(3) 0.017(2) 0.030(3) -0.010(2) -0.007(2) 0.008(2)
C14B 0.050(3) 0.018(3) 0.028(3) -0.002(2) 0.009(3) -0.008(2)
C15B 0.024(3) 0.029(3) 0.046(3) -0.012(2) 0.003(3) -0.005(2)
C21A 0.023(3) 0.017(3) 0.031(3) -0.004(2) 0.001(2) 0.002(2)
C22A 0.029(3) 0.018(2) 0.020(2) 0.0019(19) 0.007(2) -0.004(2)
C23A 0.017(2) 0.027(3) 0.034(3) -0.010(2) 0.001(2) -0.002(2)
C24A 0.035(3) 0.020(3) 0.025(3) -0.010(2) -0.008(2) 0.000(2)
C25A 0.031(3) 0.024(3) 0.022(2) -0.007(2) 0.010(2) -0.005(2)
Ti3 0.0136(4) 0.0160(4) 0.0145(4) -0.0008(3) 0.0031(3) -0.0008(3)
Ti4 0.0139(4) 0.0162(4) 0.0130(4) -0.0031(3) 0.0000(3) 0.0004(3)
O301 0.0138(15) 0.0185(16) 0.0133(15) -0.0060(13) 0.0010(12) -0.0023(13)
O302 0.0154(15) 0.0194(16) 0.0185(16) -0.0065(13) 0.0035(13) -0.0015(12)
O401 0.0129(14) 0.0190(16) 0.0100(14) -0.0047(13) 0.0016(12) -0.0002(12)
O402 0.0128(15) 0.0275(17) 0.0155(15) -0.0033(14) 0.0006(12) -0.0022(13)
C301 0.016(2) 0.012(2) 0.014(2) -0.0033(17) -0.0011(18) -0.0008(17)
C302 0.016(2) 0.018(2) 0.014(2) -0.0005(18) -0.0004(18) 0.0012(18)
C303 0.016(2) 0.019(2) 0.016(2) -0.0006(19) -0.0031(18) -0.0005(18)
C304 0.018(2) 0.019(2) 0.017(2) -0.0050(19) 0.0006(19) -0.0015(19)
C305 0.020(2) 0.019(2) 0.015(2) -0.0029(18) 0.0020(19) 0.0008(18)
C306 0.015(2) 0.022(2) 0.013(2) -0.0032(18) 0.0000(18) -0.0060(18)
C307 0.014(2) 0.027(3) 0.021(2) -0.004(2) 0.0021(19) -0.0044(19)
C308 0.021(2) 0.029(3) 0.029(3) -0.004(2) 0.005(2) -0.006(2)
C309 0.017(3) 0.035(3) 0.038(3) -0.002(3) -0.001(2) 0.003(2)
C310 0.022(3) 0.032(3) 0.038(3) -0.011(2) 0.002(2) -0.008(2)
C311 0.020(2) 0.023(3) 0.016(2) -0.0039(19) 0.0005(19) 0.0013(19)
C312 0.021(2) 0.030(3) 0.031(3) -0.012(2) 0.007(2) 0.002(2)
C313 0.026(3) 0.026(3) 0.024(3) -0.010(2) 0.004(2) 0.000(2)
C314 0.038(3) 0.031(3) 0.022(3) 0.001(2) 0.006(2) 0.003(2)
C401 0.019(2) 0.010(2) 0.011(2) -0.0002(16) 0.0024(17) 0.0007(16)
C402 0.013(2) 0.017(2) 0.017(2) -0.0011(18) -0.0014(18) -0.0013(17)
C403 0.013(2) 0.020(2) 0.017(2) 0.0007(18) 0.0018(18) 0.0010(18)
C404 0.018(2) 0.023(2) 0.014(2) 0.0003(19) 0.0061(19) 0.0001(19)
C405 0.019(2) 0.014(2) 0.012(2) -0.0004(17) 0.0004(19) 0.0027(18)
C406 0.012(2) 0.017(2) 0.014(2) -0.0008(17) 0.0023(17) -0.0021(17)
C407 0.016(2) 0.044(3) 0.022(3) -0.008(2) 0.007(2) -0.005(2)
C408 0.021(3) 0.050(4) 0.036(3) 0.001(3) 0.007(2) -0.013(3)
C409 0.015(2) 0.053(4) 0.038(3) -0.010(3) 0.004(2) 0.008(2)
C410 0.019(3) 0.088(5) 0.023(3) -0.007(3) 0.009(2) -0.008(3)
C411 0.015(2) 0.025(3) 0.016(2) 0.0013(19) 0.0005(19) 0.0010(18)
C412 0.022(3) 0.061(4) 0.014(2) -0.007(2) -0.001(2) -0.006(2)
C413 0.025(3) 0.033(3) 0.031(3) 0.005(2) -0.009(2) 0.003(2)
C414 0.027(3) 0.026(3) 0.018(3) 0.001(2) -0.004(2) -0.005(2)
C31A 0.034(3) 0.021(3) 0.036(3) 0.010(2) -0.003(2) -0.009(2)
C32A 0.058(4) 0.020(3) 0.025(3) 0.002(2) 0.016(3) 0.009(3)
C33A 0.024(3) 0.025(3) 0.037(3) 0.009(2) 0.002(2) 0.008(2)
C34A 0.043(3) 0.023(3) 0.020(2) 0.002(2) -0.004(2) 0.002(2)
C35A 0.037(3) 0.018(3) 0.033(3) 0.009(2) 0.016(2) 0.004(2)
C31B 0.024(3) 0.048(4) 0.020(3) 0.000(2) -0.005(2) -0.019(2)
C32B 0.036(3) 0.019(3) 0.030(3) -0.007(2) 0.014(2) -0.015(2)
C33B 0.022(3) 0.024(3) 0.025(3) 0.006(2) 0.007(2) -0.001(2)
C34B 0.020(2) 0.033(3) 0.015(2) -0.002(2) 0.006(2) -0.009(2)
C35B 0.014(2) 0.036(3) 0.037(3) 0.010(2) 0.006(2) -0.001(2)
C41A 0.026(3) 0.019(3) 0.038(3) 0.005(2) -0.001(2) 0.000(2)
C42A 0.043(3) 0.016(3) 0.037(3) -0.002(2) 0.001(3) 0.008(2)
C43A 0.021(3) 0.025(3) 0.042(3) 0.010(2) 0.006(2) 0.008(2)
C44A 0.036(3) 0.025(3) 0.024(3) 0.001(2) -0.011(2) 0.005(2)
C45A 0.033(3) 0.022(3) 0.026(3) 0.008(2) 0.004(2) 0.005(2)

loop_
_atom_type_symbol
_atom_type_description
_atom_type_scat_dispersion_real
_atom_type_scat_dispersion_imag
_atom_type_scat_source
C C 0.0033 0.0016 'International Tables Vol C Tables 4.2.6.8 and 6.1.1.4'
H H 0.0000 0.0000 'International Tables Vol C Tables 4.2.6.8 and 6.1.1.4'
O O 0.0106 0.0060 'International Tables Vol C Tables 4.2.6.8 and 6.1.1.4'
Ti Ti 0.2776 0.4457 'International Tables Vol C Tables 4.2.6.8 and 6.1.1.4'

loop_
_geom_angle_atom_site_label_1
_geom_angle_atom_site_label_2
_geom_angle_atom_site_label_3
_geom_angle
O201 Ti1 O101 69.02(10)
O201 Ti1 C15B 130.71(15)
O101 Ti1 C15B 131.20(16)
O201 Ti1 C14B 132.60(15)
O101 Ti1 C14B 97.13(16)
C15B Ti1 C14B 34.58(18)
O201 Ti1 C11B 96.35(15)
O101 Ti1 C11B 130.39(15)
C15B Ti1 C11B 34.55(17)
C14B Ti1 C11B 57.55(18)
O201 Ti1 C13A 122.22(14)
O101 Ti1 C13A 90.97(14)
C15B Ti1 C13A 103.72(17)
C14B Ti1 C13A 102.35(17)
C11B Ti1 C13A 132.98(17)
O201 Ti1 C14A 135.36(14)
O101 Ti1 C14A 124.49(14)
C15B Ti1 C14A 76.05(17)
C14B Ti1 C14A 90.52(18)
C11B Ti1 C14A 99.67(17)
C13A Ti1 C14A 34.15(15)
O201 Ti1 C12A 88.33(14)
O101 Ti1 C12A 82.71(14)
C15B Ti1 C12A 132.60(17)
C14B Ti1 C12A 136.31(17)
C11B Ti1 C12A 145.97(17)
C13A Ti1 C12A 34.30(15)
C14A Ti1 C12A 56.56(16)
O201 Ti1 C15A 104.88(14)
O101 Ti1 C15A 139.24(14)
C15B Ti1 C15A 84.46(18)
C14B Ti1 C15A 112.93(18)
C11B Ti1 C15A 89.82(17)
C13A Ti1 C15A 57.13(16)
C14A Ti1 C15A 34.49(16)
C12A Ti1 C15A 56.57(16)
O201 Ti1 C13B 99.14(15)
O101 Ti1 C13B 78.79(14)
C15B Ti1 C13B 56.17(17)
C14B Ti1 C13B 33.86(17)
C11B Ti1 C13B 56.29(17)
C13A Ti1 C13B 130.47(17)
C14A Ti1 C13B 124.35(17)
C12A Ti1 C13B 155.94(16)
C15A Ti1 C13B 140.44(17)
O201 Ti1 C12B 79.29(15)
O101 Ti1 C12B 96.66(15)
C15B Ti1 C12B 56.53(17)
C14B Ti1 C12B 56.79(18)
C11B Ti1 C12B 33.95(17)
C13A Ti1 C12B 158.45(17)
C14A Ti1 C12B 131.49(17)
C12A Ti1 C12B 166.90(17)
C15A Ti1 C12B 122.47(18)
C13B Ti1 C12B 33.64(17)
O201 Ti1 C11A 78.68(14)
O101 Ti1 C11A 108.84(14)
C15B Ti1 C11A 118.22(18)
C14B Ti1 C11A 145.93(18)
C11B Ti1 C11A 114.32(17)
C13A Ti1 C11A 56.80(16)
C14A Ti1 C11A 56.74(16)
C12A Ti1 C11A 33.76(15)
C15A Ti1 C11A 34.14(16)
C13B Ti1 C11A 170.29(17)
C12B Ti1 C11A 137.21(17)
O102 Ti2 O202 95.92(13)
O102 Ti2 O201 128.51(13)
O202 Ti2 O201 78.30(11)
O102 Ti2 O101 79.04(12)
O202 Ti2 O101 137.13(13)
O201 Ti2 O101 72.67(11)
O102 Ti2 C23A 96.13(15)
O202 Ti2 C23A 89.84(15)
O201 Ti2 C23A 134.44(16)
O101 Ti2 C23A 132.93(15)
O102 Ti2 C22A 130.45(15)
O202 Ti2 C22A 84.48(14)
O201 Ti2 C22A 100.22(15)
O101 Ti2 C22A 130.88(14)
C23A Ti2 C22A 34.40(16)
O102 Ti2 C25A 106.51(15)
O202 Ti2 C25A 141.15(16)
O201 Ti2 C25A 109.16(15)
O101 Ti2 C25A 79.21(14)
C23A Ti2 C25A 57.10(16)
C22A Ti2 C25A 56.80(16)
O102 Ti2 C21A 138.84(16)
O202 Ti2 C21A 112.71(16)
O201 Ti2 C21A 87.35(15)
O101 Ti2 C21A 96.92(15)
C23A Ti2 C21A 56.90(17)
C22A Ti2 C21A 34.11(16)
C25A Ti2 C21A 33.99(16)
O102 Ti2 C24A 83.27(15)
O202 Ti2 C24A 122.90(16)
O201 Ti2 C24A 142.38(15)
O101 Ti2 C24A 99.00(15)
C23A Ti2 C24A 34.47(17)
C22A Ti2 C24A 56.97(17)
C25A Ti2 C24A 34.23(16)
C21A Ti2 C24A 56.65(17)
O102 Ti2 Ti1 102.55(9)
O202 Ti2 Ti1 106.43(9)
O201 Ti2 Ti1 36.30(8)
O101 Ti2 Ti1 36.86(8)
C23A Ti2 Ti1 153.58(12)
C22A Ti2 Ti1 124.94(12)
C25A Ti2 Ti1 99.24(12)
C21A Ti2 Ti1 97.11(12)
C24A Ti2 Ti1 129.60(13)
C101 O101 Ti2 111.0(2)
C101 O101 Ti1 130.2(2)
Ti2 O101 Ti1 108.03(12)
C102 O102 Ti2 116.5(2)
C201 O201 Ti2 114.4(2)
C201 O201 Ti1 128.1(2)
Ti2 O201 Ti1 109.33(12)
C202 O202 Ti2 119.3(2)
O101 C101 C102 113.8(3)
O101 C101 C106 124.0(4)
C102 C101 C106 122.1(4)
O102 C102 C101 114.4(4)
O102 C102 C103 125.1(4)
C101 C102 C103 120.5(4)
C104 C103 C102 116.1(4)
C104 C103 C107 122.1(4)
C102 C103 C107 121.8(4)
C105 C104 C103 124.4(4)
C105 C104 H104 117.8
C103 C104 H104 117.8
C104 C105 C106 117.7(4)
C104 C105 C111 121.1(4)
C106 C105 C111 121.1(4)
C101 C106 C105 119.2(4)
C101 C106 H106 120.4
C105 C106 H106 120.4
C110 C107 C108 108.4(4)
C110 C107 C103 111.9(4)
C108 C107 C103 112.1(4)
C110 C107 C109 107.8(4)
C108 C107 C109 109.5(4)
C103 C107 C109 107.1(4)
C107 C108 H10A 109.5
C107 C108 H10B 109.5
H10A C108 H10B 109.5
C107 C108 H10C 109.5
H10A C108 H10C 109.5
H10B C108 H10C 109.5
C107 C109 H10D 109.5
C107 C109 H10E 109.5
H10D C109 H10E 109.5
C107 C109 H10F 109.5
H10D C109 H10F 109.5
H10E C109 H10F 109.5
C107 C110 H11A 109.5
C107 C110 H11B 109.5
H11A C110 H11B 109.5
C107 C110 H11C 109.5
H11A C110 H11C 109.5
H11B C110 H11C 109.5
C105 C111 C113 108.7(3)
C105 C111 C112 110.8(3)
C113 C111 C112 109.0(4)
C105 C111 C114 111.6(3)
C113 C111 C114 108.6(4)
C112 C111 C114 108.2(4)
C111 C112 H11D 109.5
C111 C112 H11E 109.5
H11D C112 H11E 109.5
C111 C112 H11F 109.5
H11D C112 H11F 109.5
H11E C112 H11F 109.5
C111 C113 H11G 109.5
C111 C113 H11H 109.5
H11G C113 H11H 109.5
C111 C113 H11I 109.5
H11G C113 H11I 109.5
H11H C113 H11I 109.5
C111 C114 H11J 109.5
C111 C114 H11K 109.5
H11J C114 H11K 109.5
C111 C114 H11L 109.5
H11J C114 H11L 109.5
H11K C114 H11L 109.5
O201 C201 C206 124.9(3)
O201 C201 C202 113.1(4)
C206 C201 C202 121.9(4)
O202 C202 C203 126.3(4)
O202 C202 C201 113.4(3)
C203 C202 C201 120.3(4)
C202 C203 C204 116.4(4)
C202 C203 C207 121.7(4)
C204 C203 C207 121.9(4)
C205 C204 C203 123.6(4)
C205 C204 H204 118.2
C203 C204 H204 118.2
C206 C205 C204 118.1(4)
C206 C205 C211 119.3(3)
C204 C205 C211 122.6(4)
C201 C206 C205 119.6(4)
C201 C206 H206 120.2
C205 C206 H206 120.2
C209 C207 C210 110.1(4)
C209 C207 C203 108.1(4)
C210 C207 C203 110.4(4)
C209 C207 C208 108.9(4)
C210 C207 C208 107.3(4)
C203 C207 C208 112.1(4)
C207 C208 H20A 109.5
C207 C208 H20B 109.5
H20A C208 H20B 109.5
C207 C208 H20C 109.5
H20A C208 H20C 109.5
H20B C208 H20C 109.5
C207 C209 H20D 109.5
C207 C209 H20E 109.5
H20D C209 H20E 109.5
C207 C209 H20F 109.5
H20D C209 H20F 109.5
H20E C209 H20F 109.5
C207 C210 H21A 109.5
C207 C210 H21B 109.5
H21A C210 H21B 109.5
C207 C210 H21C 109.5
H21A C210 H21C 109.5
H21B C210 H21C 109.5
C213 C211 C205 109.1(4)
C213 C211 C214 108.2(4)
C205 C211 C214 112.0(3)
C213 C211 C212 109.4(4)
C205 C211 C212 110.5(3)
C214 C211 C212 107.6(4)
C211 C212 H21D 109.5
C211 C212 H21E 109.5
H21D C212 H21E 109.5
C211 C212 H21F 109.5
H21D C212 H21F 109.5
H21E C212 H21F 109.5
C211 C213 H21G 109.5
C211 C213 H21H 109.5
H21G C213 H21H 109.5
C211 C213 H21I 109.5
H21G C213 H21I 109.5
H21H C213 H21I 109.5
C211 C214 H21J 109.5
C211 C214 H21K 109.5
H21J C214 H21K 109.5
C211 C214 H21L 109.5
H21J C214 H21L 109.5
H21K C214 H21L 109.5
C12A C11A C15A 107.5(4)
C12A C11A Ti1 71.8(3)
C15A C11A Ti1 71.9(3)
C12A C11A H11M 126.3
C15A C11A H11M 126.3
Ti1 C11A H11M 121.7
C11A C12A C13A 108.9(4)
C11A C12A Ti1 74.4(3)
C13A C12A Ti1 72.0(3)
C11A C12A H12A 125.5
C13A C12A H12A 125.5
Ti1 C12A H12A 119.8
C14A C13A C12A 107.7(4)
C14A C13A Ti1 73.2(3)
C12A C13A Ti1 73.7(3)
C14A C13A H13A 126.1
C12A C13A H13A 126.1
Ti1 C13A H13A 118.8
C13A C14A C15A 108.5(4)
C13A C14A Ti1 72.6(2)
C15A C14A Ti1 73.6(2)
C13A C14A H14A 125.8
C15A C14A H14A 125.8
Ti1 C14A H14A 119.8
C11A C15A C14A 107.4(4)
C11A C15A Ti1 73.9(2)
C14A C15A Ti1 71.9(3)
C11A C15A H15A 126.3
C14A C15A H15A 126.3
Ti1 C15A H15A 119.7
C12B C11B C15B 107.6(5)
C12B C11B Ti1 74.7(3)
C15B C11B Ti1 72.4(3)
C12B C11B H11N 126.2
C15B C11B H11N 126.2
Ti1 C11B H11N 118.7
C13B C12B C11B 107.7(5)
C13B C12B Ti1 73.0(3)
C11B C12B Ti1 71.3(3)
C13B C12B H12B 126.2
C11B C12B H12B 126.2
Ti1 C12B H12B 121.2
C14B C13B C12B 109.4(5)
C14B C13B Ti1 71.5(3)
C12B C13B Ti1 73.3(3)
C14B C13B H13B 125.3
C12B C13B H13B 125.3
Ti1 C13B H13B 121.5
C13B C14B C15B 106.8(5)
C13B C14B Ti1 74.7(3)
C15B C14B Ti1 72.4(3)
C13B C14B H14B 126.6
C15B C14B H14B 126.6
Ti1 C14B H14B 118.4
C11B C15B C14B 108.5(4)
C11B C15B Ti1 73.1(3)
C14B C15B Ti1 73.0(3)
C11B C15B H15B 125.7
C14B C15B H15B 125.7
Ti1 C15B H15B 119.9
C25A C21A C22A 108.6(4)
C25A C21A Ti2 72.9(3)
C22A C21A Ti2 72.9(3)
C25A C21A H21M 125.7
C22A C21A H21M 125.7
Ti2 C21A H21M 120.3
C21A C22A C23A 107.6(4)
C21A C22A Ti2 73.0(3)
C23A C22A Ti2 71.8(3)
C21A C22A H22A 126.2
C23A C22A H22A 126.2
Ti2 C22A H22A 120.7
C22A C23A C24A 108.2(4)
C22A C23A Ti2 73.8(3)
C24A C23A Ti2 73.9(3)
C22A C23A H23A 125.9
C24A C23A H23A 125.9
Ti2 C23A H23A 118.3
C25A C24A C23A 107.5(4)
C25A C24A Ti2 72.7(3)
C23A C24A Ti2 71.6(3)
C25A C24A H24A 126.3
C23A C24A H24A 126.3
Ti2 C24A H24A 121.2
C21A C25A C24A 108.1(4)
C21A C25A Ti2 73.1(3)
C24A C25A Ti2 73.1(3)
C21A C25A H25A 126.0
C24A C25A H25A 126.0
Ti2 C25A H25A 119.7
O401 Ti3 O301 69.35(10)
O401 Ti3 C33A 130.34(15)
O301 Ti3 C33A 131.54(16)
O401 Ti3 C32A 132.43(15)
O301 Ti3 C32A 97.87(16)
C33A Ti3 C32A 34.13(18)
O401 Ti3 C34A 96.13(15)
O301 Ti3 C34A 130.95(15)
C33A Ti3 C34A 34.40(17)
C32A Ti3 C34A 57.07(17)
O401 Ti3 C34B 122.95(15)
O301 Ti3 C34B 91.14(14)
C33A Ti3 C34B 103.18(18)
C32A Ti3 C34B 102.19(18)
C34A Ti3 C34B 132.22(17)
O401 Ti3 C35B 134.55(15)
O301 Ti3 C35B 124.99(14)
C33A Ti3 C35B 76.08(17)
C32A Ti3 C35B 91.04(18)
C34A Ti3 C35B 99.05(18)
C34B Ti3 C35B 34.25(16)
O401 Ti3 C33B 88.71(14)
O301 Ti3 C33B 81.57(15)
C33A Ti3 C33B 132.91(17)
C32A Ti3 C33B 136.15(17)
C34A Ti3 C33B 146.65(18)
C34B Ti3 C33B 34.46(16)
C35B Ti3 C33B 56.83(17)
O401 Ti3 C31B 103.46(16)
O301 Ti3 C31B 137.53(16)
C33A Ti3 C31B 86.06(19)
C32A Ti3 C31B 114.3(2)
C34A Ti3 C31B 90.81(19)
C34B Ti3 C31B 56.61(17)
C35B Ti3 C31B 34.23(17)
C33B Ti3 C31B 56.09(18)
O401 Ti3 C35A 79.05(14)
O301 Ti3 C35A 97.10(16)
C33A Ti3 C35A 56.50(17)
C32A Ti3 C35A 56.55(17)
C34A Ti3 C35A 34.08(17)
C34B Ti3 C35A 157.99(18)
C35B Ti3 C35A 131.25(17)
C33B Ti3 C35A 167.29(17)
C31B Ti3 C35A 123.33(18)
O401 Ti3 C31A 98.90(15)
O301 Ti3 C31A 79.05(15)
C33A Ti3 C31A 56.33(17)
C32A Ti3 C31A 34.08(17)
C34A Ti3 C31A 56.46(18)
C34B Ti3 C31A 130.40(18)
C35B Ti3 C31A 125.08(18)
C33B Ti3 C31A 155.07(18)
C31B Ti3 C31A 142.15(19)
C35A Ti3 C31A 33.63(17)
O401 Ti3 C32B 78.64(14)
O301 Ti3 C32B 107.63(15)
C33A Ti3 C32B 118.94(18)
C32A Ti3 C32B 146.11(19)
C34A Ti3 C32B 115.12(18)
C34B Ti3 C32B 56.39(17)
C35B Ti3 C32B 56.12(17)
C33B Ti3 C32B 33.76(16)
C31B Ti3 C32B 33.14(17)
C35A Ti3 C32B 137.92(17)
C31A Ti3 C32B 171.17(18)
O302 Ti4 O402 95.68(13)
O302 Ti4 O401 129.45(13)
O402 Ti4 O401 78.64(11)
O302 Ti4 O301 79.24(12)
O402 Ti4 O301 136.99(13)
O401 Ti4 O301 72.78(11)
O302 Ti4 C43A 96.57(16)
O402 Ti4 C43A 88.99(16)
O401 Ti4 C43A 132.99(16)
O301 Ti4 C43A 133.93(16)
O302 Ti4 C42A 130.72(16)
O402 Ti4 C42A 83.91(16)
O401 Ti4 C42A 98.94(16)
O301 Ti4 C42A 131.34(16)
C43A Ti4 C42A 34.24(18)
O302 Ti4 C41A 138.93(16)
O402 Ti4 C41A 112.62(16)
O401 Ti4 C41A 86.50(15)
O301 Ti4 C41A 97.17(15)
C43A Ti4 C41A 56.77(17)
C42A Ti4 C41A 34.26(17)
O302 Ti4 C44A 83.62(16)
O402 Ti4 C44A 122.06(16)
O401 Ti4 C44A 141.62(16)
O301 Ti4 C44A 100.00(15)
C43A Ti4 C44A 34.52(17)
C42A Ti4 C44A 56.93(18)
C41A Ti4 C44A 56.45(18)
O302 Ti4 C45A 106.54(15)
O402 Ti4 C45A 140.54(16)
O401 Ti4 C45A 108.93(15)
O301 Ti4 C45A 80.10(15)
C43A Ti4 C45A 56.92(17)
C42A Ti4 C45A 56.84(18)
C41A Ti4 C45A 33.93(17)
C44A Ti4 C45A 33.94(17)
O302 Ti4 Ti3 103.49(9)
O402 Ti4 Ti3 106.50(9)
O401 Ti4 Ti3 36.12(8)
O301 Ti4 Ti3 37.11(8)
C43A Ti4 Ti3 153.04(13)
C42A Ti4 Ti3 123.96(13)
C41A Ti4 Ti3 96.49(12)
C44A Ti4 Ti3 130.12(13)
C45A Ti4 Ti3 99.59(12)
C301 O301 Ti4 111.7(2)
C301 O301 Ti3 129.3(3)
Ti4 O301 Ti3 107.54(13)
C302 O302 Ti4 117.2(3)
C401 O401 Ti4 113.8(2)
C401 O401 Ti3 129.1(2)
Ti4 O401 Ti3 109.45(12)
C402 O402 Ti4 118.3(2)
O301 C301 C306 124.9(4)
O301 C301 C302 114.0(3)
C306 C301 C302 121.1(4)
O302 C302 C303 125.5(4)
O302 C302 C301 113.7(4)
C303 C302 C301 120.8(4)
C302 C303 C304 116.8(4)
C302 C303 C307 121.1(4)
C304 C303 C307 122.1(4)
C303 C304 C305 123.7(4)
C303 C304 H304 118.2
C305 C304 H304 118.2
C306 C305 C304 118.0(4)
C306 C305 C311 121.0(4)
C304 C305 C311 120.9(4)
C301 C306 C305 119.6(4)
C301 C306 H306 120.2
C305 C306 H306 120.2
C309 C307 C310 108.3(4)
C309 C307 C308 110.3(4)
C310 C307 C308 107.3(4)
C309 C307 C303 107.7(4)
C310 C307 C303 111.4(4)
C308 C307 C303 111.8(4)
C307 C308 H30A 109.5
C307 C308 H30B 109.5
H30A C308 H30B 109.5
C307 C308 H30C 109.5
H30A C308 H30C 109.5
H30B C308 H30C 109.5
C307 C309 H30D 109.5
C307 C309 H30E 109.5
H30D C309 H30E 109.5
C307 C309 H30F 109.5
H30D C309 H30F 109.5
H30E C309 H30F 109.5
C307 C310 H31A 109.5
C307 C310 H31B 109.5
H31A C310 H31B 109.5
C307 C310 H31C 109.5
H31A C310 H31C 109.5
H31B C310 H31C 109.5
C313 C311 C312 107.0(4)
C313 C311 C314 108.4(4)
C312 C311 C314 109.3(4)
C313 C311 C305 111.6(4)
C312 C311 C305 111.0(4)
C314 C311 C305 109.6(4)
C311 C312 H31D 109.5
C311 C312 H31E 109.5
H31D C312 H31E 109.5
C311 C312 H31F 109.5
H31D C312 H31F 109.5
H31E C312 H31F 109.5
C311 C313 H31G 109.5
C311 C313 H31H 109.5
H31G C313 H31H 109.5
C311 C313 H31I 109.5
H31G C313 H31I 109.5
H31H C313 H31I 109.5
C311 C314 H31J 109.5
C311 C314 H31K 109.5
H31J C314 H31K 109.5
C311 C314 H31L 109.5
H31J C314 H31L 109.5
H31K C314 H31L 109.5
C406 C401 O401 124.0(4)
C406 C401 C402 122.6(4)
O401 C401 C402 113.4(4)
O402 C402 C403 126.7(4)
O402 C402 C401 113.6(3)
C403 C402 C401 119.7(4)
C402 C403 C404 116.9(4)
C402 C403 C407 121.2(4)
C404 C403 C407 121.9(4)
C403 C404 C405 124.0(4)
C403 C404 H404 118.0
C405 C404 H404 118.0
C404 C405 C406 117.4(4)
C404 C405 C411 122.5(4)
C406 C405 C411 120.1(4)
C401 C406 C405 119.3(4)
C401 C406 H406 120.3
C405 C406 H406 120.3
C410 C407 C408 108.4(4)
C410 C407 C403 111.9(4)
C408 C407 C403 110.4(4)
C410 C407 C409 108.3(4)
C408 C407 C409 110.3(4)
C403 C407 C409 107.6(4)
C407 C408 H40A 109.5
C407 C408 H40B 109.5
H40A C408 H40B 109.5
C407 C408 H40C 109.5
H40A C408 H40C 109.5
H40B C408 H40C 109.5
C407 C409 H40D 109.5
C407 C409 H40E 109.5
H40D C409 H40E 109.5
C407 C409 H40F 109.5
H40D C409 H40F 109.5
H40E C409 H40F 109.5
C407 C410 H41A 109.5
C407 C410 H41B 109.5
H41A C410 H41B 109.5
C407 C410 H41C 109.5
H41A C410 H41C 109.5
H41B C410 H41C 109.5
C412 C411 C405 112.7(4)
C412 C411 C413 109.4(4)
C405 C411 C413 109.2(4)
C412 C411 C414 107.4(4)
C405 C411 C414 110.5(4)
C413 C411 C414 107.6(4)
C411 C412 H41D 109.5
C411 C412 H41E 109.5
H41D C412 H41E 109.5
C411 C412 H41F 109.5
H41D C412 H41F 109.5
H41E C412 H41F 109.5
C411 C413 H41G 109.5
C411 C413 H41H 109.5
H41G C413 H41H 109.5
C411 C413 H41I 109.5
H41G C413 H41I 109.5
H41H C413 H41I 109.5
C411 C414 H41J 109.5
C411 C414 H41K 109.5
H41J C414 H41K 109.5
C411 C414 H41L 109.5
H41J C414 H41L 109.5
H41K C414 H41L 109.5
C35A C31A C32A 108.2(5)
C35A C31A Ti3 73.2(3)
C32A C31A Ti3 71.5(3)
C35A C31A H31M 125.9
C32A C31A H31M 125.9
Ti3 C31A H31M 121.2
C33A C32A C31A 107.8(5)
C33A C32A Ti3 72.8(3)
C31A C32A Ti3 74.5(3)
C33A C32A H32A 126.1
C31A C32A H32A 126.1
Ti3 C32A H32A 118.5
C32A C33A C34A 108.4(4)
C32A C33A Ti3 73.0(3)
C34A C33A Ti3 73.0(3)
C32A C33A H33A 125.8
C34A C33A H33A 125.8
Ti3 C33A H33A 120.0
C35A C34A C33A 107.5(4)
C35A C34A Ti3 74.4(3)
C33A C34A Ti3 72.6(3)
C35A C34A H34A 126.2
C33A C34A H34A 126.2
Ti3 C34A H34A 118.7
C31A C35A C34A 108.0(4)
C31A C35A Ti3 73.2(3)
C34A C35A Ti3 71.6(3)
C31A C35A H35A 126.0
C34A C35A H35A 126.0
Ti3 C35A H35A 121.0
C32B C31B C35B 108.7(4)
C32B C31B Ti3 74.4(3)
C35B C31B Ti3 72.4(3)
C32B C31B H31N 125.6
C35B C31B H31N 125.6
Ti3 C31B H31N 119.4
C31B C32B C33B 108.6(5)
C31B C32B Ti3 72.5(3)
C33B C32B Ti3 71.8(3)
C31B C32B H32B 125.7
C33B C32B H32B 125.7
Ti3 C32B H32B 121.7
C32B C33B C34B 107.7(5)
C32B C33B Ti3 74.4(3)
C34B C33B Ti3 72.4(3)
C32B C33B H33B 126.1
C34B C33B H33B 126.1
Ti3 C33B H33B 118.9
C35B C34B C33B 107.6(4)
C35B C34B Ti3 73.2(3)
C33B C34B Ti3 73.2(3)
C35B C34B H34B 126.2
C33B C34B H34B 126.2
Ti3 C34B H34B 119.3
C34B C35B C31B 107.3(4)
C34B C35B Ti3 72.5(3)
C31B C35B Ti3 73.3(3)
C34B C35B H35B 126.3
C31B C35B H35B 126.3
Ti3 C35B H35B 119.7
C45A C41A C42A 108.5(5)
C45A C41A Ti4 73.7(3)
C42A C41A Ti4 72.0(3)
C45A C41A H41M 125.8
C42A C41A H41M 125.8
Ti4 C41A H41M 120.2
C43A C42A C41A 107.8(5)
C43A C42A Ti4 72.3(3)
C41A C42A Ti4 73.7(3)
C43A C42A H42A 126.1
C41A C42A H42A 126.1
Ti4 C42A H42A 119.7
C42A C43A C44A 108.4(5)
C42A C43A Ti4 73.5(3)
C44A C43A Ti4 74.2(3)
C42A C43A H43A 125.8
C44A C43A H43A 125.8
Ti4 C43A H43A 118.4
C45A C44A C43A 107.7(4)
C45A C44A Ti4 73.7(3)
C43A C44A Ti4 71.2(3)
C45A C44A H44A 126.1
C43A C44A H44A 126.1
Ti4 C44A H44A 120.7
C41A C45A C44A 107.6(5)
C41A C45A Ti4 72.3(3)
C44A C45A Ti4 72.4(3)
C41A C45A H45A 126.2
C44A C45A H45A 126.2
Ti4 C45A H45A 120.9

loop_
_geom_bond_atom_site_label_1
_geom_bond_atom_site_label_2
_geom_bond_distance
Ti1 O201 2.122(3)
Ti1 O101 2.134(3)
Ti1 C15B 2.359(5)
Ti1 C14B 2.367(5)
Ti1 C11B 2.368(5)
Ti1 C13A 2.369(4)
Ti1 C14A 2.378(4)
Ti1 C12A 2.392(4)
Ti1 C15A 2.400(4)
Ti1 C13B 2.408(5)
Ti1 C12B 2.412(5)
Ti1 C11A 2.425(4)
Ti2 O102 1.880(3)
Ti2 O202 1.895(3)
Ti2 O201 2.024(3)
Ti2 O101 2.046(3)
Ti2 C23A 2.364(5)
Ti2 C22A 2.389(5)
Ti2 C25A 2.389(5)
Ti2 C21A 2.391(5)
Ti2 C24A 2.393(5)
O101 C101 1.369(5)
O102 C102 1.364(5)
O201 C201 1.369(5)
O202 C202 1.360(5)
C101 C102 1.386(6)
C101 C106 1.394(6)
C102 C103 1.408(6)
C103 C104 1.404(6)
C103 C107 1.542(6)
C104 C105 1.396(6)
C104 H104 0.9500
C105 C106 1.399(6)
C105 C111 1.535(5)
C106 H106 0.9500
C107 C110 1.528(6)
C107 C108 1.529(6)
C107 C109 1.544(6)
C108 H10A 0.9800
C108 H10B 0.9800
C108 H10C 0.9800
C109 H10D 0.9800
C109 H10E 0.9800
C109 H10F 0.9800
C110 H11A 0.9800
C110 H11B 0.9800
C110 H11C 0.9800
C111 C113 1.536(6)
C111 C112 1.537(6)
C111 C114 1.537(6)
C112 H11D 0.9800
C112 H11E 0.9800
C112 H11F 0.9800
C113 H11G 0.9800
C113 H11H 0.9800
C113 H11I 0.9800
C114 H11J 0.9800
C114 H11K 0.9800
C114 H11L 0.9800
C201 C206 1.381(6)
C201 C202 1.398(5)
C202 C203 1.393(6)
C203 C204 1.412(6)
C203 C207 1.535(6)
C204 C205 1.397(6)
C204 H204 0.9500
C205 C206 1.387(5)
C205 C211 1.534(6)
C206 H206 0.9500
C207 C209 1.525(7)
C207 C210 1.529(7)
C207 C208 1.538(6)
C208 H20A 0.9800
C208 H20B 0.9800
C208 H20C 0.9800
C209 H20D 0.9800
C209 H20E 0.9800
C209 H20F 0.9800
C210 H21A 0.9800
C210 H21B 0.9800
C210 H21C 0.9800
C211 C213 1.522(6)
C211 C214 1.536(6)
C211 C212 1.536(6)
C212 H21D 0.9800
C212 H21E 0.9800
C212 H21F 0.9800
C213 H21G 0.9800
C213 H21H 0.9800
C213 H21I 0.9800
C214 H21J 0.9800
C214 H21K 0.9800
C214 H21L 0.9800
C11A C12A 1.399(6)
C11A C15A 1.417(7)
C11A H11M 0.9500
C12A C13A 1.404(6)
C12A H12A 0.9500
C13A C14A 1.394(6)
C13A H13A 0.9500
C14A C15A 1.417(7)
C14A H14A 0.9500
C15A H15A 0.9500
C11B C12B 1.396(7)
C11B C15B 1.404(7)
C11B H11N 0.9500
C12B C13B 1.395(7)
C12B H12B 0.9500
C13B C14B 1.391(7)
C13B H13B 0.9500
C14B C15B 1.405(7)
C14B H14B 0.9500
C15B H15B 0.9500
C21A C25A 1.397(7)
C21A C22A 1.402(7)
C21A H21M 0.9500
C22A C23A 1.406(7)
C22A H22A 0.9500
C23A C24A 1.410(7)
C23A H23A 0.9500
C24A C25A 1.407(7)
C24A H24A 0.9500
C25A H25A 0.9500
Ti3 O401 2.112(3)
Ti3 O301 2.137(3)
Ti3 C33A 2.360(5)
Ti3 C32A 2.362(5)
Ti3 C34A 2.364(5)
Ti3 C34B 2.374(4)
Ti3 C35B 2.383(4)
Ti3 C33B 2.384(5)
Ti3 C31B 2.394(5)
Ti3 C35A 2.400(5)
Ti3 C31A 2.401(5)
Ti3 C32B 2.417(5)
Ti4 O302 1.889(3)
Ti4 O402 1.904(3)
Ti4 O401 2.025(3)
Ti4 O301 2.050(3)
Ti4 C43A 2.359(5)
Ti4 C42A 2.374(5)
Ti4 C41A 2.396(5)
Ti4 C44A 2.398(5)
Ti4 C45A 2.415(5)
O301 C301 1.370(5)
O302 C302 1.371(5)
O401 C401 1.374(5)
O402 C402 1.361(5)
C301 C306 1.380(6)
C301 C302 1.407(6)
C302 C303 1.391(6)
C303 C304 1.393(6)
C303 C307 1.544(6)
C304 C305 1.402(6)
C304 H304 0.9500
C305 C306 1.398(6)
C305 C311 1.542(6)
C306 H306 0.9500
C307 C309 1.526(7)
C307 C310 1.532(6)
C307 C308 1.535(6)
C308 H30A 0.9800
C308 H30B 0.9800
C308 H30C 0.9800
C309 H30D 0.9800
C309 H30E 0.9800
C309 H30F 0.9800
C310 H31A 0.9800
C310 H31B 0.9800
C310 H31C 0.9800
C311 C313 1.525(6)
C311 C312 1.532(6)
C311 C314 1.533(6)
C312 H31D 0.9800
C312 H31E 0.9800
C312 H31F 0.9800
C313 H31G 0.9800
C313 H31H 0.9800
C313 H31I 0.9800
C314 H31J 0.9800
C314 H31K 0.9800
C314 H31L 0.9800
C401 C406 1.365(6)
C401 C402 1.402(6)
C402 C403 1.395(6)
C403 C404 1.397(6)
C403 C407 1.541(6)
C404 C405 1.399(6)
C404 H404 0.9500
C405 C406 1.409(6)
C405 C411 1.529(6)
C406 H406 0.9500
C407 C410 1.536(7)
C407 C408 1.537(7)
C407 C409 1.543(7)
C408 H40A 0.9800
C408 H40B 0.9800
C408 H40C 0.9800
C409 H40D 0.9800
C409 H40E 0.9800
C409 H40F 0.9800
C410 H41A 0.9800
C410 H41B 0.9800
C410 H41C 0.9800
C411 C412 1.515(6)
C411 C413 1.544(7)
C411 C414 1.545(6)
C412 H41D 0.9800
C412 H41E 0.9800
C412 H41F 0.9800
C413 H41G 0.9800
C413 H41H 0.9800
C413 H41I 0.9800
C414 H41J 0.9800
C414 H41K 0.9800
C414 H41L 0.9800
C31A C35A 1.389(7)
C31A C32A 1.396(7)
C31A H31M 0.9500
C32A C33A 1.386(7)
C32A H32A 0.9500
C33A C34A 1.397(7)
C33A H33A 0.9500
C34A C35A 1.397(7)
C34A H34A 0.9500
C35A H35A 0.9500
C31B C32B 1.373(7)
C31B C35B 1.406(7)
C31B H31N 0.9500
C32B C33B 1.395(7)
C32B H32B 0.9500
C33B C34B 1.409(7)
C33B H33B 0.9500
C34B C35B 1.401(7)
C34B H34B 0.9500
C35B H35B 0.9500
C41A C45A 1.404(7)
C41A C42A 1.405(7)
C41A H41M 0.9500
C42A C43A 1.393(7)
C42A H42A 0.9500
C43A C44A 1.412(7)
C43A H43A 0.9500
C44A C45A 1.405(7)
C44A H44A 0.9500
C45A H45A 0.9500
